data_4334746
loop_
_publ_author_name
'Bo Li'
'Samuel J. Kyran'
'Andrew D. Yeung'
'Ashfaq A. Bengali'
'Donald J. Darensbourg'

_publ_contact_author_address
;Department of Chemistry
Texas A&M University
College Station, TX 77843                        
;
_publ_contact_author_email djdarens@mail.chem.tamu.edu
_publ_contact_author_name 'Donald J. Darensbourg'
_publ_contact_author_phone 979-845-5417
_publ_section_title
;
 Acrylic Acid Derivatives of Group 8 Metal Carbonyls: A Structural and
 Kinetic Study
;
_journal_name_full 'Inorganic Chemistry'
_journal_page_first 5438
_journal_page_last 5447
_journal_paper_doi 10.1021/ic4003737
_journal_volume 52
_journal_year 2013
_chemical_formula_sum 'C22 H15 O4 P Ru'
_chemical_formula_weight 475.38
_chemical_name_systematic
; 
 ? 
;
_space_group_IT_number 2
_symmetry_cell_setting triclinic
_symmetry_space_group_name_Hall '-P 1'
_symmetry_space_group_name_H-M 'P -1'
_atom_sites_solution_hydrogens geom
_atom_sites_solution_primary direct
_atom_sites_solution_secondary difmap
_audit_creation_method SHELXL-97
_cell_angle_alpha 90.516(9)
_cell_angle_beta 112.920(8)
_cell_angle_gamma 94.052(9)
_cell_formula_units_Z 2
_cell_length_a 9.859(7)
_cell_length_b 10.471(8)
_cell_length_c 10.705(8)
_cell_measurement_reflns_used 2444
_cell_measurement_temperature 110(2)
_cell_measurement_theta_max 22.67
_cell_measurement_theta_min 2.25
_cell_volume 1014.5(13)
_computing_cell_refinement 'Bruker SMART'
_computing_data_collection 'Bruker SMART'
_computing_data_reduction 'Bruker SAINT'
_computing_molecular_graphics 'Bruker SHELXTL'
_computing_publication_material 'Bruker SHELXTL'
_computing_structure_refinement 'SHELXL-97 (Sheldrick, 1997)'
_computing_structure_solution 'SHELXS-97 (Sheldrick, 1990)'
_diffrn_ambient_temperature 110(2)
_diffrn_measured_fraction_theta_full 0.981
_diffrn_measured_fraction_theta_max 0.981
_diffrn_measurement_device_type 'CCD area detector'
_diffrn_measurement_method 'phi and omega scans'
_diffrn_radiation_monochromator graphite
_diffrn_radiation_source 'fine-focus sealed tube'
_diffrn_radiation_type MoK\a
_diffrn_radiation_wavelength 0.71073
_diffrn_reflns_av_R_equivalents 0.0841
_diffrn_reflns_av_sigmaI/netI 0.1045
_diffrn_reflns_limit_h_max 13
_diffrn_reflns_limit_h_min -13
_diffrn_reflns_limit_k_max 13
_diffrn_reflns_limit_k_min -13
_diffrn_reflns_limit_l_max 14
_diffrn_reflns_limit_l_min -14
_diffrn_reflns_number 12257
_diffrn_reflns_theta_full 28.26
_diffrn_reflns_theta_max 28.26
_diffrn_reflns_theta_min 1.95
_exptl_absorpt_coefficient_mu 0.876
_exptl_absorpt_correction_T_max 0.8443
_exptl_absorpt_correction_T_min 0.8443
_exptl_absorpt_correction_type multi-scan
_exptl_absorpt_process_details sadabs
_exptl_crystal_colour colorless
_exptl_crystal_density_diffrn 1.556
_exptl_crystal_description plate
_exptl_crystal_F_000 476
_exptl_crystal_size_max 0.20
_exptl_crystal_size_mid 0.20
_exptl_crystal_size_min 0.20
_refine_diff_density_max 0.681
_refine_diff_density_min -0.843
_refine_diff_density_rms 0.130
_refine_ls_extinction_method none
_refine_ls_goodness_of_fit_ref 1.008
_refine_ls_hydrogen_treatment constr
_refine_ls_matrix_type full
_refine_ls_number_parameters 253
_refine_ls_number_reflns 4925
_refine_ls_number_restraints 0
_refine_ls_restrained_S_all 1.008
_refine_ls_R_factor_all 0.0633
_refine_ls_R_factor_gt 0.0519
_refine_ls_shift/su_max 0.000
_refine_ls_shift/su_mean 0.000
_refine_ls_structure_factor_coef Fsqd
_refine_ls_weighting_details 'calc w=1/[\s^2^(Fo^2^)+(0.0374P)^2^+0.0000P] where P=(Fo^2^+2Fc^2^)/3'
_refine_ls_weighting_scheme calc
_refine_ls_wR_factor_gt 0.1237
_refine_ls_wR_factor_ref 0.1312
_reflns_number_gt 4059
_reflns_number_total 4925
_reflns_threshold_expression >2sigma(I)
_cod_data_source_file ic4003737_si_002_4.cif
_cod_data_source_block Ru(CO)4PPh3
_cod_database_code 4334746

loop_
_symmetry_equiv_pos_as_xyz
'x, y, z'
'-x, -y, -z'

loop_
_atom_site_label
_atom_site_type_symbol
_atom_site_fract_x
_atom_site_fract_y
_atom_site_fract_z
_atom_site_U_iso_or_equiv
_atom_site_adp_type
_atom_site_occupancy
_atom_site_symmetry_multiplicity
_atom_site_calc_flag
_atom_site_refinement_flags
Ru1 Ru 0.76256(3) 0.15048(3) 0.29737(3) 0.02220(12) Uani 1 1 d .
P1 P 0.86043(10) 0.29318(9) 0.17769(10) 0.0213(2) Uani 1 1 d .
O1 O 0.4685(3) 0.1261(3) 0.0479(3) 0.0385(7) Uani 1 1 d .
O2 O 0.7970(4) 0.3733(3) 0.4989(3) 0.0439(8) Uani 1 1 d .
O3 O 1.0237(4) -0.0121(3) 0.3372(4) 0.0433(8) Uani 1 1 d .
O4 O 0.6382(4) -0.0396(3) 0.4495(4) 0.0472(8) Uani 1 1 d .
C1 C 0.5788(5) 0.1332(4) 0.1411(4) 0.0302(9) Uani 1 1 d .
C2 C 0.7885(4) 0.2892(4) 0.4262(4) 0.0283(8) Uani 1 1 d .
C3 C 0.9249(5) 0.0474(4) 0.3213(4) 0.0324(9) Uani 1 1 d .
C4 C 0.6846(5) 0.0312(4) 0.3928(4) 0.0326(9) Uani 1 1 d .
C5 C 0.8182(4) 0.4595(4) 0.1864(4) 0.0229(8) Uani 1 1 d .
C6 C 0.9268(4) 0.5604(4) 0.2121(4) 0.0284(9) Uani 1 1 d .
H6 H 1.0245 0.5435 0.2244 0.034 Uiso 1 1 calc R
C7 C 0.8920(5) 0.6856(4) 0.2197(5) 0.0359(10) Uani 1 1 d .
H7 H 0.9666 0.7540 0.2390 0.043 Uiso 1 1 calc R
C8 C 0.7502(5) 0.7113(4) 0.1996(5) 0.0363(10) Uani 1 1 d .
H8 H 0.7268 0.7972 0.2046 0.044 Uiso 1 1 calc R
C9 C 0.6423(5) 0.6116(4) 0.1720(5) 0.0377(10) Uani 1 1 d .
H9 H 0.5439 0.6290 0.1567 0.045 Uiso 1 1 calc R
C10 C 0.6763(5) 0.4873(4) 0.1666(5) 0.0343(10) Uani 1 1 d .
H10 H 0.6013 0.4194 0.1489 0.041 Uiso 1 1 calc R
C11 C 1.0613(4) 0.3031(3) 0.2376(4) 0.0244(8) Uani 1 1 d .
C12 C 1.1315(5) 0.2980(4) 0.1471(5) 0.0335(10) Uani 1 1 d .
H12 H 1.0748 0.2877 0.0523 0.040 Uiso 1 1 calc R
C13 C 1.2849(5) 0.3081(5) 0.1965(6) 0.0447(12) Uani 1 1 d .
H13 H 1.3328 0.3032 0.1351 0.054 Uiso 1 1 calc R
C14 C 1.3678(5) 0.3251(5) 0.3331(6) 0.0509(14) Uani 1 1 d .
H14 H 1.4726 0.3325 0.3659 0.061 Uiso 1 1 calc R
C15 C 1.2993(5) 0.3315(5) 0.4223(5) 0.0435(12) Uani 1 1 d .
H15 H 1.3571 0.3441 0.5168 0.052 Uiso 1 1 calc R
C16 C 1.1460(5) 0.3197(4) 0.3758(4) 0.0324(9) Uani 1 1 d .
H16 H 1.0994 0.3229 0.4383 0.039 Uiso 1 1 calc R
C17 C 0.7950(4) 0.2556(4) -0.0036(4) 0.0265(8) Uani 1 1 d .
C18 C 0.7786(5) 0.1271(4) -0.0489(5) 0.0399(11) Uani 1 1 d .
H18 H 0.8005 0.0609 0.0144 0.048 Uiso 1 1 calc R
C19 C 0.7300(6) 0.0972(5) -0.1869(5) 0.0466(12) Uani 1 1 d .
H19 H 0.7215 0.0105 -0.2176 0.056 Uiso 1 1 calc R
C20 C 0.6943(5) 0.1921(5) -0.2795(5) 0.0436(12) Uani 1 1 d .
H20 H 0.6579 0.1706 -0.3739 0.052 Uiso 1 1 calc R
C21 C 0.7113(5) 0.3191(5) -0.2350(4) 0.0356(10) Uani 1 1 d .
H21 H 0.6896 0.3850 -0.2987 0.043 Uiso 1 1 calc R
C22 C 0.7598(4) 0.3499(4) -0.0984(4) 0.0299(9) Uani 1 1 d .
H22 H 0.7693 0.4370 -0.0687 0.036 Uiso 1 1 calc R

loop_
_atom_site_aniso_label
_atom_site_aniso_U_11
_atom_site_aniso_U_22
_atom_site_aniso_U_33
_atom_site_aniso_U_23
_atom_site_aniso_U_13
_atom_site_aniso_U_12
Ru1 0.02281(18) 0.02172(18) 0.02321(18) 0.00066(12) 0.01064(13) -0.00068(12)
P1 0.0215(5) 0.0214(5) 0.0225(5) -0.0008(4) 0.0105(4) 0.0004(4)
O1 0.0308(16) 0.0404(18) 0.0352(18) -0.0018(14) 0.0031(14) 0.0031(13)
O2 0.060(2) 0.0397(18) 0.0344(18) -0.0102(14) 0.0221(16) -0.0035(16)
O3 0.0401(18) 0.0308(17) 0.061(2) 0.0036(15) 0.0205(17) 0.0114(14)
O4 0.047(2) 0.046(2) 0.051(2) 0.0116(16) 0.0238(17) -0.0088(16)
C1 0.037(2) 0.0207(19) 0.038(2) 0.0034(17) 0.021(2) 0.0011(16)
C2 0.030(2) 0.034(2) 0.022(2) 0.0003(17) 0.0120(17) -0.0015(17)
C3 0.033(2) 0.026(2) 0.034(2) 0.0025(17) 0.0097(19) 0.0011(17)
C4 0.031(2) 0.033(2) 0.033(2) 0.0022(18) 0.0114(19) -0.0001(17)
C5 0.0243(19) 0.0240(19) 0.0214(19) -0.0007(15) 0.0100(16) 0.0023(15)
C6 0.0208(18) 0.025(2) 0.037(2) -0.0035(17) 0.0087(17) 0.0000(15)
C7 0.035(2) 0.022(2) 0.044(3) -0.0031(18) 0.009(2) -0.0012(17)
C8 0.044(3) 0.028(2) 0.036(2) -0.0023(18) 0.013(2) 0.0112(19)
C9 0.027(2) 0.038(2) 0.046(3) 0.002(2) 0.012(2) 0.0110(19)
C10 0.024(2) 0.037(2) 0.040(3) 0.0017(19) 0.0093(19) 0.0041(17)
C11 0.0214(18) 0.0190(18) 0.036(2) 0.0028(15) 0.0151(17) -0.0003(14)
C12 0.031(2) 0.033(2) 0.043(3) 0.0020(19) 0.022(2) 0.0072(18)
C13 0.035(2) 0.043(3) 0.068(4) 0.002(2) 0.032(3) 0.008(2)
C14 0.021(2) 0.048(3) 0.082(4) 0.007(3) 0.018(3) 0.009(2)
C15 0.024(2) 0.049(3) 0.047(3) 0.006(2) 0.002(2) 0.002(2)
C16 0.027(2) 0.036(2) 0.033(2) 0.0000(18) 0.0103(18) -0.0016(17)
C17 0.0271(19) 0.028(2) 0.029(2) -0.0055(16) 0.0161(17) -0.0032(16)
C18 0.058(3) 0.030(2) 0.037(3) -0.0078(19) 0.026(2) -0.009(2)
C19 0.066(3) 0.037(3) 0.045(3) -0.018(2) 0.035(3) -0.018(2)
C20 0.043(3) 0.061(3) 0.029(2) -0.015(2) 0.020(2) -0.017(2)
C21 0.032(2) 0.052(3) 0.025(2) 0.0022(19) 0.0142(18) 0.002(2)
C22 0.028(2) 0.034(2) 0.029(2) -0.0021(17) 0.0139(18) -0.0012(17)

loop_
_atom_type_symbol
_atom_type_description
_atom_type_scat_dispersion_real
_atom_type_scat_dispersion_imag
_atom_type_scat_source
C C 0.0033 0.0016 'International Tables Vol C Tables 4.2.6.8 and 6.1.1.4'
H H 0.0000 0.0000 'International Tables Vol C Tables 4.2.6.8 and 6.1.1.4'
O O 0.0106 0.0060 'International Tables Vol C Tables 4.2.6.8 and 6.1.1.4'
P P 0.1023 0.0942 'International Tables Vol C Tables 4.2.6.8 and 6.1.1.4'
Ru Ru -1.2594 0.8363 'International Tables Vol C Tables 4.2.6.8 and 6.1.1.4'

loop_
_geom_angle_atom_site_label_1
_geom_angle_atom_site_label_2
_geom_angle_atom_site_label_3
_geom_angle
C4 Ru1 C1 90.89(18)
C4 Ru1 C2 92.86(18)
C1 Ru1 C2 116.94(17)
C4 Ru1 C3 91.33(18)
C1 Ru1 C3 123.40(18)
C2 Ru1 C3 119.40(18)
C4 Ru1 P1 178.65(13)
C1 Ru1 P1 89.08(13)
C2 Ru1 P1 88.36(13)
C3 Ru1 P1 87.56(14)
C17 P1 C11 104.69(18)
C17 P1 C5 103.72(18)
C11 P1 C5 103.93(17)
C17 P1 Ru1 114.71(14)
C11 P1 Ru1 114.18(13)
C5 P1 Ru1 114.33(13)
O1 C1 Ru1 178.3(3)
O2 C2 Ru1 176.6(4)
O3 C3 Ru1 178.6(4)
O4 C4 Ru1 180.0(6)
C10 C5 C6 118.7(4)
C10 C5 P1 120.1(3)
C6 C5 P1 121.2(3)
C7 C6 C5 119.9(4)
C7 C6 H6 120.0
C5 C6 H6 120.0
C8 C7 C6 120.5(4)
C8 C7 H7 119.7
C6 C7 H7 119.7
C9 C8 C7 119.5(4)
C9 C8 H8 120.2
C7 C8 H8 120.2
C10 C9 C8 120.4(4)
C10 C9 H9 119.8
C8 C9 H9 119.8
C9 C10 C5 120.9(4)
C9 C10 H10 119.5
C5 C10 H10 119.5
C16 C11 C12 119.4(4)
C16 C11 P1 119.3(3)
C12 C11 P1 121.3(3)
C13 C12 C11 119.6(4)
C13 C12 H12 120.2
C11 C12 H12 120.2
C14 C13 C12 120.6(5)
C14 C13 H13 119.7
C12 C13 H13 119.7
C15 C14 C13 120.0(4)
C15 C14 H14 120.0
C13 C14 H14 120.0
C14 C15 C16 120.6(5)
C14 C15 H15 119.7
C16 C15 H15 119.7
C11 C16 C15 119.8(4)
C11 C16 H16 120.1
C15 C16 H16 120.1
C22 C17 C18 118.9(4)
C22 C17 P1 122.0(3)
C18 C17 P1 119.0(3)
C19 C18 C17 119.6(4)
C19 C18 H18 120.2
C17 C18 H18 120.2
C20 C19 C18 120.6(4)
C20 C19 H19 119.7
C18 C19 H19 119.7
C19 C20 C21 119.9(4)
C19 C20 H20 120.0
C21 C20 H20 120.0
C22 C21 C20 120.0(4)
C22 C21 H21 120.0
C20 C21 H21 120.0
C21 C22 C17 121.0(4)
C21 C22 H22 119.5
C17 C22 H22 119.5

loop_
_geom_bond_atom_site_label_1
_geom_bond_atom_site_label_2
_geom_bond_distance
Ru1 C4 1.922(4)
Ru1 C1 1.924(5)
Ru1 C2 1.927(4)
Ru1 C3 1.929(4)
Ru1 P1 2.3662(15)
P1 C17 1.820(4)
P1 C11 1.824(4)
P1 C5 1.829(4)
O1 C1 1.151(5)
O2 C2 1.146(5)
O3 C3 1.151(5)
O4 C4 1.141(5)
C5 C10 1.383(5)
C5 C6 1.394(5)
C6 C7 1.387(5)
C6 H6 0.9500
C7 C8 1.376(6)
C7 H7 0.9500
C8 C9 1.379(6)
C8 H8 0.9500
C9 C10 1.373(6)
C9 H9 0.9500
C10 H10 0.9500
C11 C16 1.388(6)
C11 C12 1.395(5)
C12 C13 1.390(6)
C12 H12 0.9500
C13 C14 1.372(8)
C13 H13 0.9500
C14 C15 1.371(7)
C14 H14 0.9500
C15 C16 1.390(6)
C15 H15 0.9500
C16 H16 0.9500
C17 C22 1.384(6)
C17 C18 1.403(6)
C18 C19 1.389(6)
C18 H18 0.9500
C19 C20 1.374(7)
C19 H19 0.9500
C20 C21 1.385(7)
C20 H20 0.9500
C21 C22 1.378(6)
C21 H21 0.9500
C22 H22 0.9500

loop_
_geom_torsion_atom_site_label_1
_geom_torsion_atom_site_label_2
_geom_torsion_atom_site_label_3
_geom_torsion_atom_site_label_4
_geom_torsion
C4 Ru1 P1 C17 54(6)
C1 Ru1 P1 C17 -34.99(19)
C2 Ru1 P1 C17 -151.98(19)
C3 Ru1 P1 C17 88.49(19)
C4 Ru1 P1 C11 -67(6)
C1 Ru1 P1 C11 -155.84(18)
C2 Ru1 P1 C11 87.17(19)
C3 Ru1 P1 C11 -32.35(19)
C4 Ru1 P1 C5 173(6)
C1 Ru1 P1 C5 84.65(19)
C2 Ru1 P1 C5 -32.34(19)
C3 Ru1 P1 C5 -151.86(19)
C4 Ru1 C1 O1 121(12)
C2 Ru1 C1 O1 28(12)
C3 Ru1 C1 O1 -146(12)
P1 Ru1 C1 O1 -60(12)
C4 Ru1 C2 O2 -92(6)
C1 Ru1 C2 O2 1(6)
C3 Ru1 C2 O2 175(6)
P1 Ru1 C2 O2 89(6)
C4 Ru1 C3 O3 -115(17)
C1 Ru1 C3 O3 153(17)
C2 Ru1 C3 O3 -21(17)
P1 Ru1 C3 O3 65(17)
C1 Ru1 C4 O4 30(100)
C2 Ru1 C4 O4 147(100)
C3 Ru1 C4 O4 -93(100)
P1 Ru1 C4 O4 -58(100)
C17 P1 C5 C10 80.0(4)
C11 P1 C5 C10 -170.8(3)
Ru1 P1 C5 C10 -45.6(4)
C17 P1 C5 C6 -99.6(3)
C11 P1 C5 C6 9.6(4)
Ru1 P1 C5 C6 134.7(3)
C10 C5 C6 C7 1.1(6)
P1 C5 C6 C7 -179.2(3)
C5 C6 C7 C8 -1.2(7)
C6 C7 C8 C9 0.2(7)
C7 C8 C9 C10 0.9(7)
C8 C9 C10 C5 -1.0(7)
C6 C5 C10 C9 0.0(6)
P1 C5 C10 C9 -179.7(3)
C17 P1 C11 C16 -174.4(3)
C5 P1 C11 C16 77.1(3)
Ru1 P1 C11 C16 -48.1(3)
C17 P1 C11 C12 7.5(4)
C5 P1 C11 C12 -101.1(3)
Ru1 P1 C11 C12 133.7(3)
C16 C11 C12 C13 0.7(6)
P1 C11 C12 C13 178.9(3)
C11 C12 C13 C14 -1.1(7)
C12 C13 C14 C15 0.4(8)
C13 C14 C15 C16 0.6(8)
C12 C11 C16 C15 0.3(6)
P1 C11 C16 C15 -177.9(3)
C14 C15 C16 C11 -0.9(7)
C11 P1 C17 C22 -94.6(3)
C5 P1 C17 C22 14.0(4)
Ru1 P1 C17 C22 139.4(3)
C11 P1 C17 C18 85.9(4)
C5 P1 C17 C18 -165.5(3)
Ru1 P1 C17 C18 -40.1(4)
C22 C17 C18 C19 1.1(7)
P1 C17 C18 C19 -179.4(4)
C17 C18 C19 C20 -1.7(7)
C18 C19 C20 C21 2.2(7)
C19 C20 C21 C22 -2.0(7)
C20 C21 C22 C17 1.3(6)
C18 C17 C22 C21 -0.9(6)
P1 C17 C22 C21 179.6(3)
